data_4101771
loop_
_publ_author_name
'Florian F. Puschmann'
'Hansj\"org Gr\"utzmacher'
'Bas de Bruin'

_publ_contact_author_address
;Department of Chemistry and Applied Biosciences
ETH Zurich
Wolfgang Pauli Str. 10
CH-8093 Zurich
Switzerland
;
_publ_contact_author_email gruetzmacher@inorg.chem.ethz.ch
_publ_contact_author_fax '+41 44 633 14 18'
_publ_contact_author_name 'Hansjoerg Gruetzmacher'
_publ_contact_author_phone '+41 44 632 28 55'
_publ_section_title
;
 Rhodium(0) Metalloradicals in Binuclear C-H Activation
;
_journal_name_full 'Journal of the American Chemical Society'
_journal_page_first 73
_journal_page_last 75
_journal_paper_doi 10.1021/ja909022p
_journal_volume 132
_journal_year 2010
_chemical_formula_moiety '2(C54 H41 P2 Rh), C4 H10 O'
_chemical_formula_sum 'C112 H92 O P4 Rh2'
_chemical_formula_weight 1783.56
_chemical_melting_point 250
_chemical_name_common '[Rh((C6H4)PPh2)(trop2PPh)]'
_chemical_name_systematic
; 
 ? 
;
_space_group_IT_number 2
_symmetry_cell_setting triclinic
_symmetry_space_group_name_Hall '-P 1'
_symmetry_space_group_name_H-M 'P -1'
_atom_sites_solution_hydrogens geom
_atom_sites_solution_primary direct
_atom_sites_solution_secondary difmap
_audit_creation_method SHELXL-97
_cell_angle_alpha 63.58(3)
_cell_angle_beta 78.33(3)
_cell_angle_gamma 66.59(3)
_cell_formula_units_Z 1
_cell_length_a 12.245(3)
_cell_length_b 14.106(3)
_cell_length_c 15.104(3)
_cell_measurement_reflns_used 10598
_cell_measurement_temperature 200(2)
_cell_measurement_theta_max 28.32
_cell_measurement_theta_min 1.7
_cell_volume 2143.1(11)
_computing_cell_refinement 'Bruker SMART'
_computing_data_collection 'Bruker SMART'
_computing_data_reduction 'Bruker SAINT'
_computing_molecular_graphics 'Ortep32 for Windows'
_computing_publication_material 'Bruker SHELXTL'
_computing_structure_refinement 'SHELXL-97 (Sheldrick, 1997)'
_computing_structure_solution 'SHELXS-97 (Sheldrick, 1990)'
_diffrn_ambient_temperature 200(2)
_diffrn_measured_fraction_theta_full 0.992
_diffrn_measured_fraction_theta_max 0.992
_diffrn_measurement_device_type 'Bruker Apex'
_diffrn_measurement_method '\f scans and \w scans'
_diffrn_radiation_monochromator graphite
_diffrn_radiation_source 'fine-focus sealed tube'
_diffrn_radiation_type MoK\a
_diffrn_radiation_wavelength 0.71070
_diffrn_reflns_av_R_equivalents 0.0421
_diffrn_reflns_av_sigmaI/netI 0.0606
_diffrn_reflns_limit_h_max 16
_diffrn_reflns_limit_h_min -16
_diffrn_reflns_limit_k_max 18
_diffrn_reflns_limit_k_min -18
_diffrn_reflns_limit_l_max 20
_diffrn_reflns_limit_l_min -20
_diffrn_reflns_number 22493
_diffrn_reflns_theta_full 28.31
_diffrn_reflns_theta_max 28.31
_diffrn_reflns_theta_min 1.51
_diffrn_standards_interval_time 15
_diffrn_standards_number 22493
_exptl_absorpt_coefficient_mu 0.513
_exptl_absorpt_correction_T_max 0.9748
_exptl_absorpt_correction_T_min 0.9410
_exptl_absorpt_correction_type empirical
_exptl_absorpt_process_details 'SADABS 2008/1, Bruker'
_exptl_crystal_colour yellow
_exptl_crystal_density_diffrn 1.382
_exptl_crystal_density_method 'not measured'
_exptl_crystal_description undef
_exptl_crystal_F_000 922
_exptl_crystal_size_max 0.12
_exptl_crystal_size_mid 0.10
_exptl_crystal_size_min 0.05
_refine_diff_density_max 0.647
_refine_diff_density_min -0.457
_refine_diff_density_rms 0.091
_refine_ls_extinction_method none
_refine_ls_goodness_of_fit_ref 0.990
_refine_ls_hydrogen_treatment undef
_refine_ls_matrix_type full
_refine_ls_number_parameters 543
_refine_ls_number_reflns 10598
_refine_ls_number_restraints 0
_refine_ls_restrained_S_all 0.990
_refine_ls_R_factor_all 0.0493
_refine_ls_R_factor_gt 0.0392
_refine_ls_shift/su_max 0.002
_refine_ls_shift/su_mean 0.000
_refine_ls_structure_factor_coef Fsqd
_refine_ls_weighting_details 'calc w=1/[\s^2^(Fo^2^)+(0.0364P)^2^+0.0000P] where P=(Fo^2^+2Fc^2^)/3'
_refine_ls_weighting_scheme calc
_refine_ls_wR_factor_gt 0.0814
_refine_ls_wR_factor_ref 0.0857
_reflns_number_gt 8995
_reflns_number_total 10598
_reflns_threshold_expression >2sigma(I)
_cod_data_source_file ja909022p_si_002.cif
_cod_data_source_block '[rh(c6h4pph2)(trop2pph)]'
_cod_original_cell_volume 2143.1(8)
_cod_database_code 4101771

loop_
_symmetry_equiv_pos_as_xyz
'x, y, z'
'-x, -y, -z'

loop_
_atom_site_label
_atom_site_type_symbol
_atom_site_fract_x
_atom_site_fract_y
_atom_site_fract_z
_atom_site_U_iso_or_equiv
_atom_site_adp_type
_atom_site_occupancy
_atom_site_symmetry_multiplicity
_atom_site_calc_flag
_atom_site_refinement_flags
_atom_site_disorder_assembly
_atom_site_disorder_group
Rh1 Rh 0.885736(15) 0.567719(14) 0.701651(12) 0.01883(6) Uani 1 1 d . . .
P1 P 0.69369(5) 0.58239(5) 0.75133(4) 0.02043(12) Uani 1 1 d . . .
P2 P 0.92564(5) 0.73499(5) 0.66006(4) 0.02188(13) Uani 1 1 d . . .
C1 C 0.69442(19) 0.46336(18) 0.87503(16) 0.0223(5) Uani 1 1 d . . .
H1 H 0.6117 0.4617 0.8919 0.027 Uiso 1 1 calc R . .
C2 C 0.7773(2) 0.34817(19) 0.88124(16) 0.0246(5) Uani 1 1 d . . .
C3 C 0.8999(2) 0.32539(19) 0.85979(16) 0.0243(5) Uani 1 1 d . . .
C4 C 0.9577(2) 0.40922(18) 0.82922(16) 0.0229(5) Uani 1 1 d . . .
H4 H 1.0461 0.3746 0.8222 0.028 Uiso 1 1 calc R . .
C5 C 0.92594(19) 0.49931(18) 0.85850(16) 0.0218(5) Uani 1 1 d . . .
H5 H 0.9978 0.5117 0.8663 0.026 Uiso 1 1 calc R . .
C6 C 0.83002(19) 0.52239(18) 0.93146(16) 0.0220(5) Uani 1 1 d . . .
C7 C 0.7257(2) 0.49740(18) 0.94654(16) 0.0232(5) Uani 1 1 d . . .
C8 C 0.7320(2) 0.2616(2) 0.91083(17) 0.0321(6) Uani 1 1 d . . .
H8 H 0.6493 0.2765 0.9261 0.038 Uiso 1 1 calc R . .
C9 C 0.8055(3) 0.1543(2) 0.91834(19) 0.0403(7) Uani 1 1 d . . .
H9 H 0.7734 0.0962 0.9395 0.048 Uiso 1 1 calc R . .
C10 C 0.9254(3) 0.1322(2) 0.89501(19) 0.0403(7) Uani 1 1 d . . .
H10 H 0.9760 0.0591 0.8990 0.048 Uiso 1 1 calc R . .
C11 C 0.9714(2) 0.2171(2) 0.86579(17) 0.0320(6) Uani 1 1 d . . .
H11 H 1.0540 0.2014 0.8493 0.038 Uiso 1 1 calc R . .
C12 C 0.8451(2) 0.5685(2) 0.99131(17) 0.0274(5) Uani 1 1 d . . .
H12 H 0.9126 0.5902 0.9796 0.033 Uiso 1 1 calc R . .
C13 C 0.7648(2) 0.5832(2) 1.06678(19) 0.0357(6) Uani 1 1 d . . .
H13 H 0.7776 0.6142 1.1066 0.043 Uiso 1 1 calc R . .
C14 C 0.6660(2) 0.5528(2) 1.08430(19) 0.0383(6) Uani 1 1 d . . .
H14 H 0.6117 0.5602 1.1375 0.046 Uiso 1 1 calc R . .
C15 C 0.6466(2) 0.5114(2) 1.02360(17) 0.0307(5) Uani 1 1 d . . .
H15 H 0.5776 0.4920 1.0349 0.037 Uiso 1 1 calc R . .
C16 C 0.6193(2) 0.57179(19) 0.66214(16) 0.0237(5) Uani 1 1 d . . .
H16 H 0.5350 0.5796 0.6856 0.028 Uiso 1 1 calc R . .
C17 C 0.6191(2) 0.66858(19) 0.56293(17) 0.0252(5) Uani 1 1 d . . .
C18 C 0.7259(2) 0.68250(19) 0.51420(16) 0.0252(5) Uani 1 1 d . . .
C19 C 0.8459(2) 0.60702(19) 0.55289(16) 0.0238(5) Uani 1 1 d . . .
H19 H 0.9097 0.6281 0.5040 0.029 Uiso 1 1 calc R . .
C20 C 0.8806(2) 0.48790(19) 0.60801(16) 0.0231(5) Uani 1 1 d . . .
H20 H 0.9628 0.4483 0.5877 0.028 Uiso 1 1 calc R . .
C21 C 0.8039(2) 0.41995(19) 0.63368(16) 0.0244(5) Uani 1 1 d . . .
C22 C 0.6814(2) 0.45759(19) 0.65638(16) 0.0241(5) Uani 1 1 d . . .
C23 C 0.5110(2) 0.7445(2) 0.51850(19) 0.0344(6) Uani 1 1 d . . .
H23 H 0.4390 0.7350 0.5517 0.041 Uiso 1 1 calc R . .
C24 C 0.5060(3) 0.8334(2) 0.4272(2) 0.0438(7) Uani 1 1 d . . .
H24 H 0.4314 0.8839 0.3981 0.053 Uiso 1 1 calc R . .
C25 C 0.6099(3) 0.8482(2) 0.3788(2) 0.0425(7) Uani 1 1 d . . .
H25 H 0.6072 0.9091 0.3162 0.051 Uiso 1 1 calc R . .
C26 C 0.7181(2) 0.7741(2) 0.42170(18) 0.0324(6) Uani 1 1 d . . .
H26 H 0.7891 0.7854 0.3878 0.039 Uiso 1 1 calc R . .
C27 C 0.8562(2) 0.3115(2) 0.63479(17) 0.0294(5) Uani 1 1 d . . .
H27 H 0.9395 0.2832 0.6218 0.035 Uiso 1 1 calc R . .
C28 C 0.7898(3) 0.2442(2) 0.65433(19) 0.0366(6) Uani 1 1 d . . .
H28 H 0.8275 0.1706 0.6550 0.044 Uiso 1 1 calc R . .
C29 C 0.6688(3) 0.2842(2) 0.67283(19) 0.0384(6) Uani 1 1 d . . .
H29 H 0.6224 0.2393 0.6843 0.046 Uiso 1 1 calc R . .
C30 C 0.6152(2) 0.3899(2) 0.67461(18) 0.0318(6) Uani 1 1 d . . .
H30 H 0.5320 0.4167 0.6885 0.038 Uiso 1 1 calc R . .
C31 C 0.5814(2) 0.69790(18) 0.78026(16) 0.0236(5) Uani 1 1 d . . .
C32 C 0.6190(2) 0.7696(2) 0.79672(18) 0.0309(5) Uani 1 1 d . . .
H32 H 0.6998 0.7648 0.7830 0.037 Uiso 1 1 calc R . .
C33 C 0.5405(3) 0.8477(2) 0.8327(2) 0.0406(7) Uani 1 1 d . . .
H33 H 0.5672 0.8967 0.8429 0.049 Uiso 1 1 calc R . .
C34 C 0.4234(3) 0.8544(2) 0.8537(2) 0.0430(7) Uani 1 1 d . . .
H34 H 0.3696 0.9075 0.8790 0.052 Uiso 1 1 calc R . .
C35 C 0.3845(2) 0.7841(2) 0.83814(19) 0.0378(6) Uani 1 1 d . . .
H35 H 0.3038 0.7886 0.8531 0.045 Uiso 1 1 calc R . .
C36 C 0.4624(2) 0.7066(2) 0.80072(17) 0.0299(5) Uani 1 1 d . . .
H36 H 0.4345 0.6594 0.7890 0.036 Uiso 1 1 calc R . .
C37 C 1.0759(2) 0.65249(19) 0.63838(16) 0.0241(5) Uani 1 1 d . . .
C38 C 1.06197(19) 0.55089(19) 0.65749(15) 0.0215(5) Uani 1 1 d . . .
C39 C 1.1633(2) 0.4640(2) 0.64698(17) 0.0268(5) Uani 1 1 d . . .
H39 H 1.1573 0.3941 0.6593 0.032 Uiso 1 1 calc R . .
C40 C 1.2721(2) 0.4786(2) 0.61889(18) 0.0317(6) Uani 1 1 d . . .
H40 H 1.3398 0.4189 0.6113 0.038 Uiso 1 1 calc R . .
C41 C 1.2836(2) 0.5800(2) 0.60161(19) 0.0335(6) Uani 1 1 d . . .
H41 H 1.3590 0.5888 0.5827 0.040 Uiso 1 1 calc R . .
C42 C 1.1854(2) 0.6677(2) 0.61202(18) 0.0322(6) Uani 1 1 d . . .
H42 H 1.1926 0.7367 0.6014 0.039 Uiso 1 1 calc R . .
C43 C 0.9314(2) 0.79186(19) 0.74627(17) 0.0261(5) Uani 1 1 d . . .
C44 C 1.0246(2) 0.7349(2) 0.81222(18) 0.0324(6) Uani 1 1 d . . .
H44 H 1.0886 0.6707 0.8084 0.039 Uiso 1 1 calc R . .
C45 C 1.0234(3) 0.7725(2) 0.88325(19) 0.0423(7) Uani 1 1 d . . .
H45 H 1.0866 0.7334 0.9281 0.051 Uiso 1 1 calc R . .
C46 C 0.9320(3) 0.8655(2) 0.8894(2) 0.0465(8) Uani 1 1 d . . .
H46 H 0.9315 0.8898 0.9389 0.056 Uiso 1 1 calc R . .
C47 C 0.8408(3) 0.9237(2) 0.8236(2) 0.0437(7) Uani 1 1 d . . .
H47 H 0.7783 0.9890 0.8270 0.052 Uiso 1 1 calc R . .
C48 C 0.8401(2) 0.8871(2) 0.75237(18) 0.0327(6) Uani 1 1 d . . .
H48 H 0.7769 0.9273 0.7074 0.039 Uiso 1 1 calc R . .
C49 C 0.8723(2) 0.86148(19) 0.54771(16) 0.0256(5) Uani 1 1 d . . .
C50 C 0.9499(3) 0.9075(2) 0.4772(2) 0.0424(7) Uani 1 1 d . . .
H50 H 1.0332 0.8724 0.4869 0.051 Uiso 1 1 calc R . .
C51 C 0.9069(3) 1.0037(3) 0.3932(2) 0.0575(9) Uani 1 1 d . . .
H51 H 0.9610 1.0340 0.3451 0.069 Uiso 1 1 calc R . .
C52 C 0.7874(3) 1.0559(2) 0.3785(2) 0.0525(8) Uani 1 1 d . . .
H52 H 0.7584 1.1232 0.3211 0.063 Uiso 1 1 calc R . .
C53 C 0.7088(3) 1.0110(2) 0.4469(2) 0.0454(7) Uani 1 1 d . . .
H53 H 0.6257 1.0470 0.4363 0.055 Uiso 1 1 calc R . .
C54 C 0.7508(2) 0.9133(2) 0.53124(19) 0.0353(6) Uani 1 1 d . . .
H54 H 0.6965 0.8818 0.5778 0.042 Uiso 1 1 calc R . .
C55 C 0.4294(11) 0.0898(10) 0.9388(9) 0.108(3) Uiso 0.6766(19) 1 d P . .
C56 C 0.376(4) 0.1748(19) 0.8573(17) 0.1077(19) Uiso 0.307(18) 1 d P . .
C57 C 0.4573(5) 0.0044(7) 0.9962(5) 0.1077(19) Uiso 0.939(11) 1 d P . .
C58 C 0.3161(19) 0.1566(13) 0.8835(13) 0.1077(19) Uiso 0.387(17) 1 d P . .
C59 C 0.4445(16) 0.1685(11) 0.8646(9) 0.1077(19) Uiso 0.565(19) 1 d P . .
C60 C 0.331(7) 0.131(7) 0.988(6) 0.1077(19) Uiso 0.068(9) 1 d P . .
C61 C 0.494(2) 0.097(2) 0.9179(18) 0.1077(19) Uiso 0.290(14) 1 d P . .

loop_
_atom_site_aniso_label
_atom_site_aniso_U_11
_atom_site_aniso_U_22
_atom_site_aniso_U_33
_atom_site_aniso_U_23
_atom_site_aniso_U_13
_atom_site_aniso_U_12
Rh1 0.01904(9) 0.01976(9) 0.01925(9) -0.00927(7) 0.00093(6) -0.00747(7)
P1 0.0202(3) 0.0223(3) 0.0204(3) -0.0101(2) 0.0001(2) -0.0078(2)
P2 0.0232(3) 0.0204(3) 0.0226(3) -0.0088(2) -0.0005(2) -0.0082(2)
C1 0.0224(11) 0.0264(12) 0.0204(11) -0.0091(9) 0.0029(9) -0.0128(10)
C2 0.0340(13) 0.0242(12) 0.0181(11) -0.0072(9) -0.0019(9) -0.0137(10)
C3 0.0305(13) 0.0222(11) 0.0180(11) -0.0061(9) -0.0036(9) -0.0081(10)
C4 0.0209(11) 0.0233(11) 0.0214(11) -0.0074(9) -0.0024(9) -0.0057(9)
C5 0.0213(11) 0.0244(11) 0.0208(11) -0.0080(9) -0.0024(9) -0.0095(9)
C6 0.0236(11) 0.0202(11) 0.0174(11) -0.0040(9) -0.0031(9) -0.0060(9)
C7 0.0256(12) 0.0228(11) 0.0198(11) -0.0075(9) -0.0017(9) -0.0081(10)
C8 0.0423(15) 0.0333(14) 0.0258(13) -0.0096(11) 0.0007(11) -0.0218(12)
C9 0.063(2) 0.0297(14) 0.0349(15) -0.0099(12) -0.0009(13) -0.0264(14)
C10 0.062(2) 0.0210(13) 0.0348(15) -0.0092(11) -0.0065(13) -0.0121(13)
C11 0.0392(15) 0.0261(13) 0.0264(13) -0.0104(10) -0.0044(11) -0.0061(11)
C12 0.0257(12) 0.0294(13) 0.0293(13) -0.0137(10) -0.0046(10) -0.0081(10)
C13 0.0338(14) 0.0449(16) 0.0371(15) -0.0277(13) -0.0053(11) -0.0074(12)
C14 0.0347(15) 0.0561(18) 0.0292(14) -0.0264(13) 0.0056(11) -0.0136(13)
C15 0.0253(13) 0.0399(14) 0.0265(13) -0.0144(11) 0.0026(10) -0.0115(11)
C16 0.0196(11) 0.0292(12) 0.0251(12) -0.0122(10) -0.0009(9) -0.0098(10)
C17 0.0310(13) 0.0235(12) 0.0247(12) -0.0125(10) -0.0053(10) -0.0077(10)
C18 0.0323(13) 0.0265(12) 0.0210(11) -0.0136(10) -0.0015(9) -0.0095(10)
C19 0.0271(12) 0.0289(12) 0.0194(11) -0.0131(10) 0.0028(9) -0.0115(10)
C20 0.0229(12) 0.0273(12) 0.0236(12) -0.0154(10) 0.0029(9) -0.0092(10)
C21 0.0309(13) 0.0274(12) 0.0195(11) -0.0110(10) -0.0018(9) -0.0123(10)
C22 0.0305(13) 0.0268(12) 0.0186(11) -0.0094(9) -0.0028(9) -0.0124(10)
C23 0.0310(14) 0.0368(14) 0.0379(15) -0.0194(12) -0.0077(11) -0.0063(12)
C24 0.0466(17) 0.0356(15) 0.0408(16) -0.0144(13) -0.0207(13) 0.0016(13)
C25 0.061(2) 0.0304(14) 0.0274(14) -0.0053(11) -0.0120(13) -0.0097(14)
C26 0.0454(16) 0.0267(13) 0.0260(13) -0.0106(10) -0.0023(11) -0.0130(12)
C27 0.0337(14) 0.0294(13) 0.0269(13) -0.0132(10) -0.0005(10) -0.0107(11)
C28 0.0550(18) 0.0270(13) 0.0341(14) -0.0150(11) 0.0010(12) -0.0186(13)
C29 0.0520(18) 0.0415(16) 0.0362(15) -0.0164(12) 0.0029(13) -0.0317(14)
C30 0.0332(14) 0.0390(14) 0.0300(13) -0.0145(11) -0.0012(11) -0.0187(12)
C31 0.0251(12) 0.0226(11) 0.0194(11) -0.0078(9) -0.0008(9) -0.0055(10)
C32 0.0316(14) 0.0285(13) 0.0330(14) -0.0143(11) 0.0060(11) -0.0120(11)
C33 0.0481(17) 0.0343(15) 0.0449(17) -0.0232(13) 0.0068(13) -0.0156(13)
C34 0.0482(18) 0.0325(15) 0.0364(15) -0.0185(12) 0.0079(13) -0.0018(13)
C35 0.0251(13) 0.0441(16) 0.0326(14) -0.0147(12) 0.0015(11) -0.0030(12)
C36 0.0268(13) 0.0337(13) 0.0281(13) -0.0129(11) -0.0010(10) -0.0089(11)
C37 0.0234(12) 0.0237(12) 0.0237(12) -0.0089(9) -0.0009(9) -0.0076(10)
C38 0.0222(11) 0.0260(12) 0.0181(11) -0.0091(9) 0.0001(9) -0.0103(9)
C39 0.0280(12) 0.0274(12) 0.0286(12) -0.0151(10) 0.0007(10) -0.0096(10)
C40 0.0222(12) 0.0364(14) 0.0340(14) -0.0175(11) -0.0009(10) -0.0040(11)
C41 0.0227(13) 0.0401(15) 0.0389(15) -0.0144(12) -0.0002(11) -0.0144(11)
C42 0.0307(14) 0.0326(14) 0.0378(14) -0.0128(11) -0.0001(11) -0.0177(11)
C43 0.0348(13) 0.0249(12) 0.0230(12) -0.0083(10) 0.0009(10) -0.0173(11)
C44 0.0433(15) 0.0278(13) 0.0294(13) -0.0072(11) -0.0056(11) -0.0187(12)
C45 0.063(2) 0.0410(16) 0.0303(14) -0.0056(12) -0.0142(13) -0.0296(15)
C46 0.080(2) 0.0422(17) 0.0333(15) -0.0180(13) -0.0041(15) -0.0326(17)
C47 0.062(2) 0.0348(15) 0.0414(16) -0.0224(13) 0.0011(14) -0.0177(14)
C48 0.0408(15) 0.0301(13) 0.0310(14) -0.0137(11) -0.0008(11) -0.0147(12)
C49 0.0327(13) 0.0220(11) 0.0230(12) -0.0098(10) -0.0040(10) -0.0080(10)
C50 0.0419(16) 0.0415(16) 0.0341(15) -0.0027(12) -0.0024(12) -0.0189(13)
C51 0.069(2) 0.0512(19) 0.0407(18) 0.0037(15) -0.0057(16) -0.0329(18)
C52 0.076(2) 0.0303(15) 0.0402(17) 0.0008(13) -0.0230(16) -0.0151(16)
C53 0.0455(17) 0.0344(15) 0.0507(18) -0.0185(14) -0.0232(14) 0.0033(13)
C54 0.0346(14) 0.0315(14) 0.0352(15) -0.0136(12) -0.0047(11) -0.0053(12)

loop_
_atom_type_symbol
_atom_type_description
_atom_type_scat_dispersion_real
_atom_type_scat_dispersion_imag
_atom_type_scat_source
C C 0.0033 0.0016 'International Tables Vol C Tables 4.2.6.8 and 6.1.1.4'
H H 0.0000 0.0000 'International Tables Vol C Tables 4.2.6.8 and 6.1.1.4'
P P 0.1023 0.0942 'International Tables Vol C Tables 4.2.6.8 and 6.1.1.4'
Rh Rh -1.1178 0.9187 'International Tables Vol C Tables 4.2.6.8 and 6.1.1.4'
O O 0.0106 0.0060 'International Tables Vol C Tables 4.2.6.8 and 6.1.1.4'

loop_
_geom_angle_atom_site_label_1
_geom_angle_atom_site_label_2
_geom_angle_atom_site_label_3
_geom_angle
_geom_angle_site_symmetry_1
_geom_angle_site_symmetry_3
_geom_angle_publ_flag
C38 Rh1 C19 90.09(9) . . ?
C38 Rh1 C4 85.83(9) . . ?
C19 Rh1 C4 133.26(9) . . ?
C38 Rh1 C20 90.12(9) . . ?
C19 Rh1 C20 38.14(8) . . ?
C4 Rh1 C20 95.25(9) . . ?
C38 Rh1 C5 91.99(9) . . ?
C19 Rh1 C5 170.29(8) . . ?
C4 Rh1 C5 37.60(8) . . ?
C20 Rh1 C5 132.34(8) . . ?
C38 Rh1 P1 178.87(6) . . ?
C19 Rh1 P1 90.10(7) . . ?
C4 Rh1 P1 93.24(7) . . ?
C20 Rh1 P1 89.34(7) . . ?
C5 Rh1 P1 87.64(7) . . ?
C38 Rh1 P2 67.20(7) . . ?
C19 Rh1 P2 96.02(7) . . ?
C4 Rh1 P2 124.34(6) . . ?
C20 Rh1 P2 130.44(6) . . ?
C5 Rh1 P2 93.52(7) . . ?
P1 Rh1 P2 113.88(4) . . ?
C31 P1 C16 103.60(11) . . ?
C31 P1 C1 98.38(10) . . ?
C16 P1 C1 108.96(10) . . ?
C31 P1 Rh1 125.75(8) . . ?
C16 P1 Rh1 110.71(8) . . ?
C1 P1 Rh1 108.13(8) . . ?
C37 P2 C49 109.33(11) . . ?
C37 P2 C43 107.42(11) . . ?
C49 P2 C43 102.99(10) . . ?
C37 P2 Rh1 84.29(8) . . ?
C49 P2 Rh1 122.43(8) . . ?
C43 P2 Rh1 126.47(8) . . ?
C2 C1 C7 112.44(19) . . ?
C2 C1 P1 114.98(15) . . ?
C7 C1 P1 104.20(14) . . ?
C2 C1 H1 108.3 . . ?
C7 C1 H1 108.3 . . ?
P1 C1 H1 108.3 . . ?
C8 C2 C3 119.2(2) . . ?
C8 C2 C1 119.5(2) . . ?
C3 C2 C1 121.2(2) . . ?
C11 C3 C2 118.3(2) . . ?
C11 C3 C4 117.7(2) . . ?
C2 C3 C4 124.1(2) . . ?
C5 C4 C3 127.6(2) . . ?
C5 C4 Rh1 71.81(13) . . ?
C3 C4 Rh1 116.98(15) . . ?
C5 C4 H4 111.4 . . ?
C3 C4 H4 111.4 . . ?
Rh1 C4 H4 111.4 . . ?
C4 C5 C6 125.3(2) . . ?
C4 C5 Rh1 70.59(13) . . ?
C6 C5 Rh1 120.40(15) . . ?
C4 C5 H5 111.5 . . ?
C6 C5 H5 111.5 . . ?
Rh1 C5 H5 111.5 . . ?
C12 C6 C7 117.7(2) . . ?
C12 C6 C5 118.5(2) . . ?
C7 C6 C5 123.8(2) . . ?
C15 C7 C6 119.5(2) . . ?
C15 C7 C1 119.7(2) . . ?
C6 C7 C1 120.68(19) . . ?
C9 C8 C2 121.2(2) . . ?
C9 C8 H8 119.4 . . ?
C2 C8 H8 119.4 . . ?
C10 C9 C8 119.9(2) . . ?
C10 C9 H9 120.1 . . ?
C8 C9 H9 120.1 . . ?
C9 C10 C11 119.5(2) . . ?
C9 C10 H10 120.2 . . ?
C11 C10 H10 120.2 . . ?
C10 C11 C3 121.9(2) . . ?
C10 C11 H11 119.1 . . ?
C3 C11 H11 119.1 . . ?
C13 C12 C6 121.9(2) . . ?
C13 C12 H12 119.0 . . ?
C6 C12 H12 119.0 . . ?
C14 C13 C12 119.8(2) . . ?
C14 C13 H13 120.1 . . ?
C12 C13 H13 120.1 . . ?
C13 C14 C15 119.3(2) . . ?
C13 C14 H14 120.3 . . ?
C15 C14 H14 120.3 . . ?
C14 C15 C7 121.6(2) . . ?
C14 C15 H15 119.2 . . ?
C7 C15 H15 119.2 . . ?
C17 C16 C22 112.15(18) . . ?
C17 C16 P1 108.27(15) . . ?
C22 C16 P1 110.39(15) . . ?
C17 C16 H16 108.7 . . ?
C22 C16 H16 108.7 . . ?
P1 C16 H16 108.7 . . ?
C23 C17 C18 119.4(2) . . ?
C23 C17 C16 119.3(2) . . ?
C18 C17 C16 121.2(2) . . ?
C17 C18 C26 117.7(2) . . ?
C17 C18 C19 124.6(2) . . ?
C26 C18 C19 117.7(2) . . ?
C20 C19 C18 125.0(2) . . ?
C20 C19 Rh1 71.52(13) . . ?
C18 C19 Rh1 120.06(15) . . ?
C20 C19 H19 111.5 . . ?
C18 C19 H19 111.5 . . ?
Rh1 C19 H19 111.5 . . ?
C19 C20 C21 125.7(2) . . ?
C19 C20 Rh1 70.34(12) . . ?
C21 C20 Rh1 121.84(15) . . ?
C19 C20 H20 111.0 . . ?
C21 C20 H20 111.0 . . ?
Rh1 C20 H20 111.0 . . ?
C27 C21 C22 117.6(2) . . ?
C27 C21 C20 118.1(2) . . ?
C22 C21 C20 124.2(2) . . ?
C30 C22 C21 120.2(2) . . ?
C30 C22 C16 119.0(2) . . ?
C21 C22 C16 120.8(2) . . ?
C24 C23 C17 121.6(3) . . ?
C24 C23 H23 119.2 . . ?
C17 C23 H23 119.2 . . ?
C25 C24 C23 119.6(3) . . ?
C25 C24 H24 120.2 . . ?
C23 C24 H24 120.2 . . ?
C24 C25 C26 119.8(3) . . ?
C24 C25 H25 120.1 . . ?
C26 C25 H25 120.1 . . ?
C25 C26 C18 121.8(3) . . ?
C25 C26 H26 119.1 . . ?
C18 C26 H26 119.1 . . ?
C28 C27 C21 121.7(2) . . ?
C28 C27 H27 119.2 . . ?
C21 C27 H27 119.2 . . ?
C29 C28 C27 119.8(2) . . ?
C29 C28 H28 120.1 . . ?
C27 C28 H28 120.1 . . ?
C28 C29 C30 119.7(2) . . ?
C28 C29 H29 120.1 . . ?
C30 C29 H29 120.1 . . ?
C29 C30 C22 120.9(2) . . ?
C29 C30 H30 119.6 . . ?
C22 C30 H30 119.6 . . ?
C32 C31 C36 118.5(2) . . ?
C32 C31 P1 118.54(17) . . ?
C36 C31 P1 122.29(18) . . ?
C33 C32 C31 121.0(2) . . ?
C33 C32 H32 119.5 . . ?
C31 C32 H32 119.5 . . ?
C34 C33 C32 119.9(3) . . ?
C34 C33 H33 120.1 . . ?
C32 C33 H33 120.1 . . ?
C35 C34 C33 120.1(2) . . ?
C35 C34 H34 120.0 . . ?
C33 C34 H34 120.0 . . ?
C34 C35 C36 120.3(2) . . ?
C34 C35 H35 119.8 . . ?
C36 C35 H35 119.8 . . ?
C35 C36 C31 120.3(2) . . ?
C35 C36 H36 119.9 . . ?
C31 C36 H36 119.9 . . ?
C42 C37 C38 122.7(2) . . ?
C42 C37 P2 136.62(19) . . ?
C38 C37 P2 100.67(16) . . ?
C39 C38 C37 117.2(2) . . ?
C39 C38 Rh1 135.00(17) . . ?
C37 C38 Rh1 107.76(16) . . ?
C40 C39 C38 120.8(2) . . ?
C40 C39 H39 119.6 . . ?
C38 C39 H39 119.6 . . ?
C39 C40 C41 120.7(2) . . ?
C39 C40 H40 119.6 . . ?
C41 C40 H40 119.6 . . ?
C42 C41 C40 120.2(2) . . ?
C42 C41 H41 119.9 . . ?
C40 C41 H41 119.9 . . ?
C41 C42 C37 118.4(2) . . ?
C41 C42 H42 120.8 . . ?
C37 C42 H42 120.8 . . ?
C48 C43 C44 118.8(2) . . ?
C48 C43 P2 121.13(18) . . ?
C44 C43 P2 119.93(19) . . ?
C45 C44 C43 119.9(3) . . ?
C45 C44 H44 120.1 . . ?
C43 C44 H44 120.1 . . ?
C46 C45 C44 120.7(3) . . ?
C46 C45 H45 119.6 . . ?
C44 C45 H45 119.6 . . ?
C45 C46 C47 120.0(3) . . ?
C45 C46 H46 120.0 . . ?
C47 C46 H46 120.0 . . ?
C46 C47 C48 120.1(3) . . ?
C46 C47 H47 119.9 . . ?
C48 C47 H47 119.9 . . ?
C47 C48 C43 120.5(2) . . ?
C47 C48 H48 119.8 . . ?
C43 C48 H48 119.8 . . ?
C50 C49 C54 118.7(2) . . ?
C50 C49 P2 121.8(2) . . ?
C54 C49 P2 119.52(19) . . ?
C51 C50 C49 120.5(3) . . ?
C51 C50 H50 119.8 . . ?
C49 C50 H50 119.8 . . ?
C52 C51 C50 120.5(3) . . ?
C52 C51 H51 119.7 . . ?
C50 C51 H51 119.7 . . ?
C51 C52 C53 120.0(3) . . ?
C51 C52 H52 120.0 . . ?
C53 C52 H52 120.0 . . ?
C52 C53 C54 120.1(3) . . ?
C52 C53 H53 119.9 . . ?
C54 C53 H53 119.9 . . ?
C53 C54 C49 120.1(3) . . ?
C53 C54 H54 119.9 . . ?
C49 C54 H54 119.9 . . ?
C61 C55 C57 101(3) . . ?
C61 C55 C59 55(2) . . ?
C57 C55 C59 154.4(15) . . ?
C61 C55 C56 92(3) . . ?
C57 C55 C56 157.6(19) . . ?
C59 C55 C56 37.6(16) . . ?
C61 C55 C60 141(4) . . ?
C57 C55 C60 96(4) . . ?
C59 C55 C60 109(4) . . ?
C56 C55 C60 86(4) . . ?
C61 C55 C58 126(3) . . ?
C57 C55 C58 129.3(14) . . ?
C59 C55 C58 71.4(12) . . ?
C56 C55 C58 34.0(16) . . ?
C60 C55 C58 63(3) . . ?
C61 C55 C57 63(2) . 2_657 ?
C57 C55 C57 39.2(7) . 2_657 ?
C59 C55 C57 118.4(13) . 2_657 ?
C56 C55 C57 154(2) . 2_657 ?
C60 C55 C57 117(4) . 2_657 ?
C58 C55 C57 167.8(12) . 2_657 ?
C59 C56 C58 147(4) . . ?
C59 C56 C55 64(2) . . ?
C58 C56 C55 84(2) . . ?
C59 C56 C61 34.4(17) . . ?
C58 C56 C61 115(3) . . ?
C55 C56 C61 31.1(11) . . ?
C59 C56 C60 96(3) . . ?
C58 C56 C60 53(3) . . ?
C55 C56 C60 47(3) . . ?
C61 C56 C60 73(3) . . ?
C57 C57 C55 98.8(11) 2_657 . ?
C57 C57 C61 71.3(11) 2_657 2_657 ?
C55 C57 C61 166.0(12) . 2_657 ?
C57 C57 C61 67.4(11) 2_657 . ?
C55 C57 C61 33.0(11) . . ?
C61 C57 C61 138.7(9) 2_657 . ?
C57 C57 C55 42.0(6) 2_657 2_657 ?
C55 C57 C55 140.8(7) . 2_657 ?
C61 C57 C55 30.5(9) 2_657 2_657 ?
C61 C57 C55 108.8(10) . 2_657 ?
C57 C57 C60 123(3) 2_657 . ?
C55 C57 C60 48(3) . . ?
C61 C57 C60 129(3) 2_657 . ?
C61 C57 C60 76(3) . . ?
C55 C57 C60 143(3) 2_657 . ?
C56 C58 C60 100(4) . . ?
C56 C58 C55 62(2) . . ?
C60 C58 C55 54(3) . . ?
C56 C58 C59 16(2) . . ?
C60 C58 C59 85(3) . . ?
C55 C58 C59 46.3(8) . . ?
C56 C59 C61 118(3) . . ?
C56 C59 C55 78(2) . . ?
C61 C59 C55 41.5(14) . . ?
C56 C59 C58 17(2) . . ?
C61 C59 C58 103.1(19) . . ?
C55 C59 C58 62.3(9) . . ?
C55 C60 C58 64(4) . . ?
C55 C60 C57 37(2) . . ?
C58 C60 C57 90(4) . . ?
C55 C60 C56 47(3) . . ?
C58 C60 C56 27.0(19) . . ?
C57 C60 C56 81(4) . . ?
C55 C61 C59 83(3) . . ?
C55 C61 C57 86(2) . 2_657 ?
C59 C61 C57 169(3) . 2_657 ?
C55 C61 C57 46.5(18) . . ?
C59 C61 C57 129(3) . . ?
C57 C61 C57 41.3(9) 2_657 . ?
C55 C61 C56 57(2) . . ?
C59 C61 C56 27.5(16) . . ?
C57 C61 C56 143(2) 2_657 . ?
C57 C61 C56 102(2) . . ?

loop_
_geom_bond_atom_site_label_1
_geom_bond_atom_site_label_2
_geom_bond_distance
_geom_bond_site_symmetry_2
_geom_bond_publ_flag
Rh1 C38 2.076(2) . ?
Rh1 C19 2.171(2) . ?
Rh1 C4 2.185(2) . ?
Rh1 C20 2.187(2) . ?
Rh1 C5 2.201(2) . ?
Rh1 P1 2.2746(9) . ?
Rh1 P2 2.3819(9) . ?
P1 C31 1.829(2) . ?
P1 C16 1.858(2) . ?
P1 C1 1.874(2) . ?
P2 C37 1.800(2) . ?
P2 C49 1.821(2) . ?
P2 C43 1.832(2) . ?
C1 C2 1.507(3) . ?
C1 C7 1.523(3) . ?
C1 H1 1.0000 . ?
C2 C8 1.396(3) . ?
C2 C3 1.406(3) . ?
C3 C11 1.398(3) . ?
C3 C4 1.470(3) . ?
C4 C5 1.414(3) . ?
C4 H4 1.0000 . ?
C5 C6 1.481(3) . ?
C5 H5 1.0000 . ?
C6 C12 1.399(3) . ?
C6 C7 1.406(3) . ?
C7 C15 1.388(3) . ?
C8 C9 1.385(4) . ?
C8 H8 0.9500 . ?
C9 C10 1.378(4) . ?
C9 H9 0.9500 . ?
C10 C11 1.383(4) . ?
C10 H10 0.9500 . ?
C11 H11 0.9500 . ?
C12 C13 1.380(3) . ?
C12 H12 0.9500 . ?
C13 C14 1.378(4) . ?
C13 H13 0.9500 . ?
C14 C15 1.383(3) . ?
C14 H14 0.9500 . ?
C15 H15 0.9500 . ?
C16 C17 1.513(3) . ?
C16 C22 1.518(3) . ?
C16 H16 1.0000 . ?
C17 C23 1.394(3) . ?
C17 C18 1.406(3) . ?
C18 C26 1.407(3) . ?
C18 C19 1.478(3) . ?
C19 C20 1.424(3) . ?
C19 H19 1.0000 . ?
C20 C21 1.479(3) . ?
C20 H20 1.0000 . ?
C21 C27 1.398(3) . ?
C21 C22 1.404(3) . ?
C22 C30 1.391(3) . ?
C23 C24 1.383(4) . ?
C23 H23 0.9500 . ?
C24 C25 1.376(4) . ?
C24 H24 0.9500 . ?
C25 C26 1.382(4) . ?
C25 H25 0.9500 . ?
C26 H26 0.9500 . ?
C27 C28 1.385(3) . ?
C27 H27 0.9500 . ?
C28 C29 1.379(4) . ?
C28 H28 0.9500 . ?
C29 C30 1.380(4) . ?
C29 H29 0.9500 . ?
C30 H30 0.9500 . ?
C31 C32 1.392(3) . ?
C31 C36 1.394(3) . ?
C32 C33 1.384(3) . ?
C32 H32 0.9500 . ?
C33 C34 1.378(4) . ?
C33 H33 0.9500 . ?
C34 C35 1.377(4) . ?
C34 H34 0.9500 . ?
C35 C36 1.387(3) . ?
C35 H35 0.9500 . ?
C36 H36 0.9500 . ?
C37 C42 1.393(3) . ?
C37 C38 1.405(3) . ?
C38 C39 1.397(3) . ?
C39 C40 1.382(3) . ?
C39 H39 0.9500 . ?
C40 C41 1.395(3) . ?
C40 H40 0.9500 . ?
C41 C42 1.385(3) . ?
C41 H41 0.9500 . ?
C42 H42 0.9500 . ?
C43 C48 1.392(3) . ?
C43 C44 1.400(3) . ?
C44 C45 1.388(3) . ?
C44 H44 0.9500 . ?
C45 C46 1.372(4) . ?
C45 H45 0.9500 . ?
C46 C47 1.380(4) . ?
C46 H46 0.9500 . ?
C47 C48 1.387(3) . ?
C47 H47 0.9500 . ?
C48 H48 0.9500 . ?
C49 C50 1.386(3) . ?
C49 C54 1.390(3) . ?
C50 C51 1.379(4) . ?
C50 H50 0.9500 . ?
C51 C52 1.365(4) . ?
C51 H51 0.9500 . ?
C52 C53 1.376(4) . ?
C52 H52 0.9500 . ?
C53 C54 1.388(4) . ?
C53 H53 0.9500 . ?
C54 H54 0.9500 . ?
C55 C61 0.82(2) . ?
C55 C57 1.088(10) . ?
C55 C59 1.222(17) . ?
C55 C56 1.33(2) . ?
C55 C60 1.35(8) . ?
C55 C58 1.496(19) . ?
C55 C57 1.606(15) 2_657 ?
C56 C59 0.83(4) . ?
C56 C58 0.84(3) . ?
C56 C61 1.58(4) . ?
C56 C60 1.83(9) . ?
C57 C57 1.027(10) 2_657 ?
C57 C61 1.44(3) 2_657 ?
C57 C61 1.47(3) . ?
C57 C55 1.606(15) 2_657 ?
C57 C60 1.81(8) . ?
C58 C60 1.49(8) . ?
C58 C59 1.60(3) . ?
C59 C61 1.01(2) . ?
C61 C57 1.44(3) 2_657 ?

loop_
_geom_torsion_atom_site_label_1
_geom_torsion_atom_site_label_2
_geom_torsion_atom_site_label_3
_geom_torsion_atom_site_label_4
_geom_torsion
_geom_torsion_site_symmetry_1
_geom_torsion_site_symmetry_2
_geom_torsion_site_symmetry_3
_geom_torsion_site_symmetry_4
_geom_torsion_publ_flag
C38 Rh1 P1 C31 153(3) . . . . ?
C19 Rh1 P1 C31 -107.35(11) . . . . ?
C4 Rh1 P1 C31 119.29(11) . . . . ?
C20 Rh1 P1 C31 -145.49(11) . . . . ?
C5 Rh1 P1 C31 82.09(11) . . . . ?
P2 Rh1 P1 C31 -10.72(9) . . . . ?
C38 Rh1 P1 C16 -81(3) . . . . ?
C19 Rh1 P1 C16 18.23(10) . . . . ?
C4 Rh1 P1 C16 -115.13(10) . . . . ?
C20 Rh1 P1 C16 -19.91(10) . . . . ?
C5 Rh1 P1 C16 -152.33(10) . . . . ?
P2 Rh1 P1 C16 114.86(9) . . . . ?
C38 Rh1 P1 C1 38(3) . . . . ?
C19 Rh1 P1 C1 137.52(9) . . . . ?
C4 Rh1 P1 C1 4.17(9) . . . . ?
C20 Rh1 P1 C1 99.38(10) . . . . ?
C5 Rh1 P1 C1 -33.04(9) . . . . ?
P2 Rh1 P1 C1 -125.84(8) . . . . ?
C38 Rh1 P2 C37 -1.54(9) . . . . ?
C19 Rh1 P2 C37 -89.09(10) . . . . ?
C4 Rh1 P2 C37 65.96(11) . . . . ?
C20 Rh1 P2 C37 -70.73(11) . . . . ?
C5 Rh1 P2 C37 89.14(10) . . . . ?
P1 Rh1 P2 C37 178.12(7) . . . . ?
C38 Rh1 P2 C49 107.77(12) . . . . ?
C19 Rh1 P2 C49 20.21(11) . . . . ?
C4 Rh1 P2 C49 175.26(11) . . . . ?
C20 Rh1 P2 C49 38.57(12) . . . . ?
C5 Rh1 P2 C49 -161.55(11) . . . . ?
P1 Rh1 P2 C49 -72.58(10) . . . . ?
C38 Rh1 P2 C43 -109.01(12) . . . . ?
C19 Rh1 P2 C43 163.44(12) . . . . ?
C4 Rh1 P2 C43 -41.52(13) . . . . ?
C20 Rh1 P2 C43 -178.20(12) . . . . ?
C5 Rh1 P2 C43 -18.33(12) . . . . ?
P1 Rh1 P2 C43 70.65(11) . . . . ?
C31 P1 C1 C2 178.65(17) . . . . ?
C16 P1 C1 C2 71.08(18) . . . . ?
Rh1 P1 C1 C2 -49.32(17) . . . . ?
C31 P1 C1 C7 -57.84(16) . . . . ?
C16 P1 C1 C7 -165.40(14) . . . . ?
Rh1 P1 C1 C7 74.20(14) . . . . ?
C7 C1 C2 C8 117.3(2) . . . . ?
P1 C1 C2 C8 -123.6(2) . . . . ?
C7 C1 C2 C3 -61.3(3) . . . . ?
P1 C1 C2 C3 57.7(3) . . . . ?
C8 C2 C3 C11 2.2(3) . . . . ?
C1 C2 C3 C11 -179.2(2) . . . . ?
C8 C2 C3 C4 -179.2(2) . . . . ?
C1 C2 C3 C4 -0.6(3) . . . . ?
C11 C3 C4 C5 -148.4(2) . . . . ?
C2 C3 C4 C5 32.9(3) . . . . ?
C11 C3 C4 Rh1 124.42(19) . . . . ?
C2 C3 C4 Rh1 -54.2(3) . . . . ?
C38 Rh1 C4 C5 98.73(14) . . . . ?
C19 Rh1 C4 C5 -175.09(13) . . . . ?
C20 Rh1 C4 C5 -171.53(13) . . . . ?
P1 Rh1 C4 C5 -81.90(12) . . . . ?
P2 Rh1 C4 C5 40.09(15) . . . . ?
C38 Rh1 C4 C3 -137.63(17) . . . . ?
C19 Rh1 C4 C3 -51.5(2) . . . . ?
C20 Rh1 C4 C3 -47.89(17) . . . . ?
C5 Rh1 C4 C3 123.6(2) . . . . ?
P1 Rh1 C4 C3 41.74(16) . . . . ?
P2 Rh1 C4 C3 163.73(13) . . . . ?
C3 C4 C5 C6 3.6(4) . . . . ?
Rh1 C4 C5 C6 114.1(2) . . . . ?
C3 C4 C5 Rh1 -110.5(2) . . . . ?
C38 Rh1 C5 C4 -80.53(14) . . . . ?
C19 Rh1 C5 C4 21.7(5) . . . . ?
C20 Rh1 C5 C4 11.45(18) . . . . ?
P1 Rh1 C5 C4 98.40(13) . . . . ?
P2 Rh1 C5 C4 -147.81(12) . . . . ?
C38 Rh1 C5 C6 159.20(17) . . . . ?
C19 Rh1 C5 C6 -98.6(5) . . . . ?
C4 Rh1 C5 C6 -120.3(2) . . . . ?
C20 Rh1 C5 C6 -108.82(18) . . . . ?
P1 Rh1 C5 C6 -21.87(16) . . . . ?
P2 Rh1 C5 C6 91.92(17) . . . . ?
C4 C5 C6 C12 146.6(2) . . . . ?
Rh1 C5 C6 C12 -126.63(19) . . . . ?
C4 C5 C6 C7 -31.3(3) . . . . ?
Rh1 C5 C6 C7 55.5(3) . . . . ?
C12 C6 C7 C15 -4.5(3) . . . . ?
C5 C6 C7 C15 173.4(2) . . . . ?
C12 C6 C7 C1 171.1(2) . . . . ?
C5 C6 C7 C1 -11.0(3) . . . . ?
C2 C1 C7 C15 -114.8(2) . . . . ?
P1 C1 C7 C15 120.0(2) . . . . ?
C2 C1 C7 C6 69.5(3) . . . . ?
P1 C1 C7 C6 -55.6(2) . . . . ?
C3 C2 C8 C9 -0.7(3) . . . . ?
C1 C2 C8 C9 -179.4(2) . . . . ?
C2 C8 C9 C10 -0.9(4) . . . . ?
C8 C9 C10 C11 1.0(4) . . . . ?
C9 C10 C11 C3 0.5(4) . . . . ?
C2 C3 C11 C10 -2.1(3) . . . . ?
C4 C3 C11 C10 179.2(2) . . . . ?
C7 C6 C12 C13 3.8(3) . . . . ?
C5 C6 C12 C13 -174.2(2) . . . . ?
C6 C12 C13 C14 -0.5(4) . . . . ?
C12 C13 C14 C15 -2.2(4) . . . . ?
C13 C14 C15 C7 1.3(4) . . . . ?
C6 C7 C15 C14 2.1(4) . . . . ?
C1 C7 C15 C14 -173.6(2) . . . . ?
C31 P1 C16 C17 75.83(17) . . . . ?
C1 P1 C16 C17 179.81(15) . . . . ?
Rh1 P1 C16 C17 -61.40(16) . . . . ?
C31 P1 C16 C22 -161.06(15) . . . . ?
C1 P1 C16 C22 -57.08(18) . . . . ?
Rh1 P1 C16 C22 61.71(16) . . . . ?
C22 C16 C17 C23 116.1(2) . . . . ?
P1 C16 C17 C23 -121.8(2) . . . . ?
C22 C16 C17 C18 -63.1(3) . . . . ?
P1 C16 C17 C18 59.0(2) . . . . ?
C23 C17 C18 C26 0.2(3) . . . . ?
C16 C17 C18 C26 179.4(2) . . . . ?
C23 C17 C18 C19 -179.2(2) . . . . ?
C16 C17 C18 C19 0.0(3) . . . . ?
C17 C18 C19 C20 35.7(3) . . . . ?
C26 C18 C19 C20 -143.7(2) . . . . ?
C17 C18 C19 Rh1 -51.9(3) . . . . ?
C26 C18 C19 Rh1 128.69(19) . . . . ?
C38 Rh1 C19 C20 90.09(14) . . . . ?
C4 Rh1 C19 C20 5.74(18) . . . . ?
C5 Rh1 C19 C20 -12.3(5) . . . . ?
P1 Rh1 C19 C20 -88.80(13) . . . . ?
P2 Rh1 C19 C20 157.16(12) . . . . ?
C38 Rh1 C19 C18 -149.62(18) . . . . ?
C4 Rh1 C19 C18 126.04(17) . . . . ?
C20 Rh1 C19 C18 120.3(2) . . . . ?
C5 Rh1 C19 C18 108.0(5) . . . . ?
P1 Rh1 C19 C18 31.49(17) . . . . ?
P2 Rh1 C19 C18 -82.54(17) . . . . ?
C18 C19 C20 C21 1.4(3) . . . . ?
Rh1 C19 C20 C21 115.7(2) . . . . ?
C18 C19 C20 Rh1 -114.2(2) . . . . ?
C38 Rh1 C20 C19 -89.98(14) . . . . ?
C4 Rh1 C20 C19 -175.80(13) . . . . ?
C5 Rh1 C20 C19 177.21(12) . . . . ?
P1 Rh1 C20 C19 91.01(13) . . . . ?
P2 Rh1 C20 C19 -30.47(16) . . . . ?
C38 Rh1 C20 C21 149.50(19) . . . . ?
C19 Rh1 C20 C21 -120.5(2) . . . . ?
C4 Rh1 C20 C21 63.68(19) . . . . ?
C5 Rh1 C20 C21 56.7(2) . . . . ?
P1 Rh1 C20 C21 -29.51(18) . . . . ?
P2 Rh1 C20 C21 -150.98(15) . . . . ?
C19 C20 C21 C27 144.0(2) . . . . ?
Rh1 C20 C21 C27 -128.36(19) . . . . ?
C19 C20 C21 C22 -35.5(3) . . . . ?
Rh1 C20 C21 C22 52.1(3) . . . . ?
C27 C21 C22 C30 -2.9(3) . . . . ?
C20 C21 C22 C30 176.6(2) . . . . ?
C27 C21 C22 C16 176.7(2) . . . . ?
C20 C21 C22 C16 -3.8(3) . . . . ?
C17 C16 C22 C30 -115.0(2) . . . . ?
P1 C16 C22 C30 124.2(2) . . . . ?
C17 C16 C22 C21 65.5(3) . . . . ?
P1 C16 C22 C21 -55.4(2) . . . . ?
C18 C17 C23 C24 0.2(4) . . . . ?
C16 C17 C23 C24 -179.0(2) . . . . ?
C17 C23 C24 C25 -0.4(4) . . . . ?
C23 C24 C25 C26 0.1(4) . . . . ?
C24 C25 C26 C18 0.3(4) . . . . ?
C17 C18 C26 C25 -0.5(3) . . . . ?
C19 C18 C26 C25 179.0(2) . . . . ?
C22 C21 C27 C28 2.0(3) . . . . ?
C20 C21 C27 C28 -177.5(2) . . . . ?
C21 C27 C28 C29 0.3(4) . . . . ?
C27 C28 C29 C30 -1.9(4) . . . . ?
C28 C29 C30 C22 1.0(4) . . . . ?
C21 C22 C30 C29 1.4(4) . . . . ?
C16 C22 C30 C29 -178.2(2) . . . . ?
C16 P1 C31 C32 -144.76(19) . . . . ?
C1 P1 C31 C32 103.31(19) . . . . ?
Rh1 P1 C31 C32 -16.3(2) . . . . ?
C16 P1 C31 C36 44.9(2) . . . . ?
C1 P1 C31 C36 -67.0(2) . . . . ?
Rh1 P1 C31 C36 173.44(15) . . . . ?
C36 C31 C32 C33 0.1(4) . . . . ?
P1 C31 C32 C33 -170.6(2) . . . . ?
C31 C32 C33 C34 0.7(4) . . . . ?
C32 C33 C34 C35 -0.6(4) . . . . ?
C33 C34 C35 C36 -0.4(4) . . . . ?
C34 C35 C36 C31 1.2(4) . . . . ?
C32 C31 C36 C35 -1.0(3) . . . . ?
P1 C31 C36 C35 169.26(19) . . . . ?
C49 P2 C37 C42 60.8(3) . . . . ?
C43 P2 C37 C42 -50.3(3) . . . . ?
Rh1 P2 C37 C42 -176.8(3) . . . . ?
C49 P2 C37 C38 -120.29(15) . . . . ?
C43 P2 C37 C38 128.63(15) . . . . ?
Rh1 P2 C37 C38 2.13(13) . . . . ?
C42 C37 C38 C39 -1.4(3) . . . . ?
P2 C37 C38 C39 179.49(17) . . . . ?
C42 C37 C38 Rh1 176.59(19) . . . . ?
P2 C37 C38 Rh1 -2.56(16) . . . . ?
C19 Rh1 C38 C39 -84.0(2) . . . . ?
C4 Rh1 C38 C39 49.4(2) . . . . ?
C20 Rh1 C38 C39 -45.9(2) . . . . ?
C5 Rh1 C38 C39 86.5(2) . . . . ?
P1 Rh1 C38 C39 16(3) . . . . ?
P2 Rh1 C38 C39 179.5(2) . . . . ?
C19 Rh1 C38 C37 98.56(16) . . . . ?
C4 Rh1 C38 C37 -128.05(16) . . . . ?
C20 Rh1 C38 C37 136.70(16) . . . . ?
C5 Rh1 C38 C37 -90.92(16) . . . . ?
P1 Rh1 C38 C37 -162(3) . . . . ?
P2 Rh1 C38 C37 2.06(13) . . . . ?
C37 C38 C39 C40 0.0(3) . . . . ?
Rh1 C38 C39 C40 -177.26(18) . . . . ?
C38 C39 C40 C41 0.8(4) . . . . ?
C39 C40 C41 C42 -0.3(4) . . . . ?
C40 C41 C42 C37 -1.0(4) . . . . ?
C38 C37 C42 C41 1.9(4) . . . . ?
P2 C37 C42 C41 -179.3(2) . . . . ?
C37 P2 C43 C48 158.05(19) . . . . ?
C49 P2 C43 C48 42.7(2) . . . . ?
Rh1 P2 C43 C48 -106.08(19) . . . . ?
C37 P2 C43 C44 -26.4(2) . . . . ?
C49 P2 C43 C44 -141.8(2) . . . . ?
Rh1 P2 C43 C44 69.5(2) . . . . ?
C48 C43 C44 C45 1.3(4) . . . . ?
P2 C43 C44 C45 -174.36(19) . . . . ?
C43 C44 C45 C46 -0.4(4) . . . . ?
C44 C45 C46 C47 -0.9(4) . . . . ?
C45 C46 C47 C48 1.2(4) . . . . ?
C46 C47 C48 C43 -0.3(4) . . . . ?
C44 C43 C48 C47 -1.0(4) . . . . ?
P2 C43 C48 C47 174.6(2) . . . . ?
C37 P2 C49 C50 -25.4(2) . . . . ?
C43 P2 C49 C50 88.5(2) . . . . ?
Rh1 P2 C49 C50 -121.1(2) . . . . ?
C37 P2 C49 C54 154.05(19) . . . . ?
C43 P2 C49 C54 -92.0(2) . . . . ?
Rh1 P2 C49 C54 58.4(2) . . . . ?
C54 C49 C50 C51 0.9(4) . . . . ?
P2 C49 C50 C51 -179.6(2) . . . . ?
C49 C50 C51 C52 0.7(5) . . . . ?
C50 C51 C52 C53 -1.4(5) . . . . ?
C51 C52 C53 C54 0.6(5) . . . . ?
C52 C53 C54 C49 1.0(4) . . . . ?
C50 C49 C54 C53 -1.8(4) . . . . ?
P2 C49 C54 C53 178.7(2) . . . . ?
C61 C55 C56 C59 -13(3) . . . . ?
C57 C55 C56 C59 -137(5) . . . . ?
C60 C55 C56 C59 128(4) . . . . ?
C58 C55 C56 C59 172(3) . . . . ?
C57 C55 C56 C59 -26(4) 2_657 . . . ?
C61 C55 C56 C58 175(3) . . . . ?
C57 C55 C56 C58 51(6) . . . . ?
C59 C55 C56 C58 -172(3) . . . . ?
C60 C55 C56 C58 -44(4) . . . . ?
C57 C55 C56 C58 162(2) 2_657 . . . ?
C57 C55 C56 C61 -124(6) . . . . ?
C59 C55 C56 C61 13(3) . . . . ?
C60 C55 C56 C61 141(4) . . . . ?
C58 C55 C56 C61 -175(3) . . . . ?
C57 C55 C56 C61 -13(3) 2_657 . . . ?
C61 C55 C56 C60 -141(4) . . . . ?
C57 C55 C56 C60 95(6) . . . . ?
C59 C55 C56 C60 -128(4) . . . . ?
C58 C55 C56 C60 44(4) . . . . ?
C57 C55 C56 C60 -154(5) 2_657 . . . ?
C61 C55 C57 C57 18(2) . . . 2_657 ?
C59 C55 C57 C57 35(3) . . . 2_657 ?
C56 C55 C57 C57 140(5) . . . 2_657 ?
C60 C55 C57 C57 -127(4) . . . 2_657 ?
C58 C55 C57 C57 174.2(12) . . . 2_657 ?
C61 C55 C57 C61 62(6) . . . 2_657 ?
C59 C55 C57 C61 79(6) . . . 2_657 ?
C56 C55 C57 C61 -176(6) . . . 2_657 ?
C60 C55 C57 C61 -82(6) . . . 2_657 ?
C58 C55 C57 C61 -142(4) . . . 2_657 ?
C57 C55 C57 C61 44(4) 2_657 . . 2_657 ?
C59 C55 C57 C61 18(3) . . . . ?
C56 C55 C57 C61 122(6) . . . . ?
C60 C55 C57 C61 -144(4) . . . . ?
C58 C55 C57 C61 157(3) . . . . ?
C57 C55 C57 C61 -18(2) 2_657 . . . ?
C61 C55 C57 C55 18(2) . . . 2_657 ?
C59 C55 C57 C55 35(3) . . . 2_657 ?
C56 C55 C57 C55 140(5) . . . 2_657 ?
C60 C55 C57 C55 -127(4) . . . 2_657 ?
C58 C55 C57 C55 174.2(12) . . . 2_657 ?
C57 C55 C57 C55 0.000(2) 2_657 . . 2_657 ?
C61 C55 C57 C60 144(4) . . . . ?
C59 C55 C57 C60 162(5) . . . . ?
C56 C55 C57 C60 -94(6) . . . . ?
C58 C55 C57 C60 -59(3) . . . . ?
C57 C55 C57 C60 127(4) 2_657 . . . ?
C59 C56 C58 C60 26(8) . . . . ?
C55 C56 C58 C60 40(3) . . . . ?
C61 C56 C58 C60 42(4) . . . . ?
C59 C56 C58 C55 -14(6) . . . . ?
C61 C56 C58 C55 2.8(15) . . . . ?
C60 C56 C58 C55 -40(3) . . . . ?
C55 C56 C58 C59 14(6) . . . . ?
C61 C56 C58 C59 16(5) . . . . ?
C60 C56 C58 C59 -26(8) . . . . ?
C61 C55 C58 C56 -6(3) . . . . ?
C57 C55 C58 C56 -157(2) . . . . ?
C59 C55 C58 C56 5(2) . . . . ?
C60 C55 C58 C56 129(4) . . . . ?
C57 C55 C58 C56 -140(5) 2_657 . . . ?
C61 C55 C58 C60 -135(5) . . . . ?
C57 C55 C58 C60 74(4) . . . . ?
C59 C55 C58 C60 -124(4) . . . . ?
C56 C55 C58 C60 -129(4) . . . . ?
C57 C55 C58 C60 91(6) 2_657 . . . ?
C61 C55 C58 C59 -11(2) . . . . ?
C57 C55 C58 C59 -162.6(16) . . . . ?
C56 C55 C58 C59 -5(2) . . . . ?
C60 C55 C58 C59 124(4) . . . . ?
C57 C55 C58 C59 -145(5) 2_657 . . . ?
C58 C56 C59 C61 27(8) . . . . ?
C55 C56 C59 C61 12(2) . . . . ?
C60 C56 C59 C61 48(4) . . . . ?
C58 C56 C59 C55 15(6) . . . . ?
C61 C56 C59 C55 -12(2) . . . . ?
C60 C56 C59 C55 36(3) . . . . ?
C55 C56 C59 C58 -15(6) . . . . ?
C61 C56 C59 C58 -27(8) . . . . ?
C60 C56 C59 C58 21(6) . . . . ?
C61 C55 C59 C56 164(3) . . . . ?
C57 C55 C59 C56 143(3) . . . . ?
C60 C55 C59 C56 -56(4) . . . . ?
C58 C55 C59 C56 -5(2) . . . . ?
C57 C55 C59 C56 167.3(18) 2_657 . . . ?
C57 C55 C59 C61 -21(3) . . . . ?
C56 C55 C59 C61 -164(3) . . . . ?
C60 C55 C59 C61 140(4) . . . . ?
C58 C55 C59 C61 -169(2) . . . . ?
C57 C55 C59 C61 3(2) 2_657 . . . ?
C61 C55 C59 C58 169(2) . . . . ?
C57 C55 C59 C58 148(3) . . . . ?
C56 C55 C59 C58 5(2) . . . . ?
C60 C55 C59 C58 -51(4) . . . . ?
C57 C55 C59 C58 172.1(10) 2_657 . . . ?
C60 C58 C59 C56 -154(8) . . . . ?
C55 C58 C59 C56 163(7) . . . . ?
C56 C58 C59 C61 -156(7) . . . . ?
C60 C58 C59 C61 50(3) . . . . ?
C55 C58 C59 C61 7.6(16) . . . . ?
C56 C58 C59 C55 -163(7) . . . . ?
C60 C58 C59 C55 42(3) . . . . ?
C61 C55 C60 C58 114(6) . . . . ?
C57 C55 C60 C58 -131.7(19) . . . . ?
C59 C55 C60 C58 56(3) . . . . ?
C56 C55 C60 C58 26(2) . . . . ?
C57 C55 C60 C58 -166.3(14) 2_657 . . . ?
C61 C55 C60 C57 -114(6) . . . . ?
C59 C55 C60 C57 -172(2) . . . . ?
C56 C55 C60 C57 158(2) . . . . ?
C58 C55 C60 C57 131.7(19) . . . . ?
C57 C55 C60 C57 -34.6(16) 2_657 . . . ?
C61 C55 C60 C56 88(6) . . . . ?
C57 C55 C60 C56 -158(2) . . . . ?
C59 C55 C60 C56 31(2) . . . . ?
C58 C55 C60 C56 -26(2) . . . . ?
C57 C55 C60 C56 168(2) 2_657 . . . ?
C56 C58 C60 C55 -44(3) . . . . ?
C59 C58 C60 C55 -37(2) . . . . ?
C56 C58 C60 C57 -71(3) . . . . ?
C55 C58 C60 C57 -26.5(14) . . . . ?
C59 C58 C60 C57 -64(2) . . . . ?
C55 C58 C60 C56 44(3) . . . . ?
C59 C58 C60 C56 7(2) . . . . ?
C57 C57 C60 C55 70(4) 2_657 . . . ?
C61 C57 C60 C55 162.0(17) 2_657 . . . ?
C61 C57 C60 C55 19(2) . . . . ?
C55 C57 C60 C55 122(3) 2_657 . . . ?
C57 C57 C60 C58 112(3) 2_657 . . . ?
C55 C57 C60 C58 42(2) . . . . ?
C61 C57 C60 C58 -156(2) 2_657 . . . ?
C61 C57 C60 C58 61(3) . . . . ?
C55 C57 C60 C58 164.2(17) 2_657 . . . ?
C57 C57 C60 C56 87(3) 2_657 . . . ?
C55 C57 C60 C56 16.2(17) . . . . ?
C61 C57 C60 C56 178(2) 2_657 . . . ?
C61 C57 C60 C56 35(2) . . . . ?
C55 C57 C60 C56 138(3) 2_657 . . . ?
C59 C56 C60 C55 -46(3) . . . . ?
C58 C56 C60 C55 121(4) . . . . ?
C61 C56 C60 C55 -20(2) . . . . ?
C59 C56 C60 C58 -166(4) . . . . ?
C55 C56 C60 C58 -121(4) . . . . ?
C61 C56 C60 C58 -140(4) . . . . ?
C59 C56 C60 C57 -59(3) . . . . ?
C58 C56 C60 C57 107(4) . . . . ?
C55 C56 C60 C57 -13.3(13) . . . . ?
C61 C56 C60 C57 -33(2) . . . . ?
C57 C55 C61 C59 170.9(12) . . . . ?
C56 C55 C61 C59 9.7(18) . . . . ?
C60 C55 C61 C59 -76(7) . . . . ?
C58 C55 C61 C59 13(3) . . . . ?
C57 C55 C61 C59 -176.8(19) 2_657 . . . ?
C57 C55 C61 C57 -12.4(15) . . . 2_657 ?
C59 C55 C61 C57 176.8(19) . . . 2_657 ?
C56 C55 C61 C57 -173.6(11) . . . 2_657 ?
C60 C55 C61 C57 100(7) . . . 2_657 ?
C58 C55 C61 C57 -170.2(14) . . . 2_657 ?
C59 C55 C61 C57 -170.9(12) . . . . ?
C56 C55 C61 C57 -161.2(16) . . . . ?
C60 C55 C61 C57 113(7) . . . . ?
C58 C55 C61 C57 -158(3) . . . . ?
C57 C55 C61 C57 12.4(15) 2_657 . . . ?
C57 C55 C61 C56 161.2(16) . . . . ?
C59 C55 C61 C56 -9.7(18) . . . . ?
C60 C55 C61 C56 -86(7) . . . . ?
C58 C55 C61 C56 3.4(19) . . . . ?
C57 C55 C61 C56 173.6(11) 2_657 . . . ?
C56 C59 C61 C55 -18(3) . . . . ?
C58 C59 C61 C55 -10(2) . . . . ?
C56 C59 C61 C57 -35(13) . . . 2_657 ?
C55 C59 C61 C57 -17(11) . . . 2_657 ?
C58 C59 C61 C57 -27(13) . . . 2_657 ?
C56 C59 C61 C57 -9(4) . . . . ?
C55 C59 C61 C57 8.5(11) . . . . ?
C58 C59 C61 C57 -2(3) . . . . ?
C55 C59 C61 C56 18(3) . . . . ?
C58 C59 C61 C56 8(2) . . . . ?
C57 C57 C61 C55 -161(2) 2_657 . . . ?
C61 C57 C61 C55 -161(2) 2_657 . . . ?
C55 C57 C61 C55 -168.3(15) 2_657 . . . ?
C60 C57 C61 C55 -26(3) . . . . ?
C57 C57 C61 C59 -173(3) 2_657 . . . ?
C55 C57 C61 C59 -11.7(15) . . . . ?
C61 C57 C61 C59 -173(3) 2_657 . . . ?
C55 C57 C61 C59 180(2) 2_657 . . . ?
C60 C57 C61 C59 -38(4) . . . . ?
C55 C57 C61 C57 161(2) . . . 2_657 ?
C61 C57 C61 C57 0.000(4) 2_657 . . 2_657 ?
C55 C57 C61 C57 -7.2(9) 2_657 . . 2_657 ?
C60 C57 C61 C57 135(3) . . . 2_657 ?
C57 C57 C61 C56 -177.1(16) 2_657 . . . ?
C55 C57 C61 C56 -16.0(15) . . . . ?
C61 C57 C61 C56 -177.1(16) 2_657 . . . ?
C55 C57 C61 C56 175.6(10) 2_657 . . . ?
C60 C57 C61 C56 -42(3) . . . . ?
C59 C56 C61 C55 159(4) . . . . ?
C58 C56 C61 C55 -5(3) . . . . ?
C60 C56 C61 C55 29(3) . . . . ?
C58 C56 C61 C59 -164(5) . . . . ?
C55 C56 C61 C59 -159(4) . . . . ?
C60 C56 C61 C59 -130(4) . . . . ?
C59 C56 C61 C57 170(4) . . . 2_657 ?
C58 C56 C61 C57 5(4) . . . 2_657 ?
C55 C56 C61 C57 10.7(18) . . . 2_657 ?
C60 C56 C61 C57 40(4) . . . 2_657 ?
C59 C56 C61 C57 173(3) . . . . ?
C58 C56 C61 C57 8(3) . . . . ?
C55 C56 C61 C57 13.8(13) . . . . ?
C60 C56 C61 C57 43(3) . . . . ?
